data_1515771
loop_
_publ_author_name
'Yurkerwich, Kevin'
'Buccella, Daniela'
'Melnick, Jonathan G.'
'Parkin, Gerard'

_publ_section_title
;
 Tris(2-mercapto-1-tert-butylimidazolyl)hydroborato gallium derivatives:
 synthesis of di- and trigallium compounds in a sulfur-rich coordination
 environment
;
_journal_issue 2
_journal_name_full 'Chemical Science'
_journal_page_first 210
_journal_paper_doi 10.1039/c0sc00145g
_journal_volume 1
_journal_year 2010
_chemical_formula_sum 'C27 H40 B Ga2 I3 N6 S3'
_chemical_formula_weight 1075.78
_chemical_name_systematic
;
?
;
_space_group_IT_number 14
_symmetry_cell_setting monoclinic
_symmetry_space_group_name_Hall '-P 2ybc'
_symmetry_space_group_name_H-M 'P 1 21/c 1'
_atom_sites_solution_hydrogens geom
_atom_sites_solution_primary direct
_atom_sites_solution_secondary difmap
_audit_creation_method SHELXL-97
_cell_angle_alpha 90.00
_cell_angle_beta 100.6150(10)
_cell_angle_gamma 90.00
_cell_formula_units_Z 4
_cell_length_a 17.1401(10)
_cell_length_b 11.9049(7)
_cell_length_c 19.0672(11)
_cell_measurement_reflns_used 9568
_cell_measurement_temperature 125(2)
_cell_measurement_theta_max 32.32
_cell_measurement_theta_min 2.26
_cell_volume 3824.1(4)
_computing_cell_refinement 'Bruker SAINT'
_computing_data_collection 'Bruker APEX2'
_computing_data_reduction 'Bruker SAINT'
_computing_molecular_graphics 'Bruker SHELXTL'
_computing_publication_material 'Bruker SHELXTL'
_computing_structure_refinement 'SHELXL-97 (Sheldrick, 2008)'
_computing_structure_solution 'SHELXS-97 (Sheldrick, 2008)'
_diffrn_ambient_temperature 125(2)
_diffrn_measured_fraction_theta_full 0.947
_diffrn_measured_fraction_theta_max 0.947
_diffrn_measurement_device_type 'Bruker APEX-II CCD'
_diffrn_measurement_method '\f and \w scans'
_diffrn_radiation_monochromator graphite
_diffrn_radiation_source 'fine-focus sealed tube'
_diffrn_radiation_type MoK\a
_diffrn_radiation_wavelength 0.71073
_diffrn_reflns_av_R_equivalents 0.0263
_diffrn_reflns_av_sigmaI/netI 0.0199
_diffrn_reflns_limit_h_max 24
_diffrn_reflns_limit_h_min -25
_diffrn_reflns_limit_k_max 18
_diffrn_reflns_limit_k_min -18
_diffrn_reflns_limit_l_max 28
_diffrn_reflns_limit_l_min -27
_diffrn_reflns_number 64566
_diffrn_reflns_theta_full 32.75
_diffrn_reflns_theta_max 32.75
_diffrn_reflns_theta_min 1.21
_exptl_absorpt_coefficient_mu 4.021
_exptl_absorpt_correction_T_max 0.5002
_exptl_absorpt_correction_T_min 0.2383
_exptl_absorpt_correction_type empirical
_exptl_absorpt_process_details sadabs
_exptl_crystal_colour COLORLESS
_exptl_crystal_density_diffrn 1.869
_exptl_crystal_density_method 'not measured'
_exptl_crystal_description BLOCK
_exptl_crystal_F_000 2072
_exptl_crystal_size_max 0.50
_exptl_crystal_size_mid 0.20
_exptl_crystal_size_min 0.20
_refine_diff_density_max 1.384
_refine_diff_density_min -0.771
_refine_diff_density_rms 0.097
_refine_ls_extinction_method none
_refine_ls_goodness_of_fit_ref 1.032
_refine_ls_hydrogen_treatment mixed
_refine_ls_matrix_type full
_refine_ls_number_parameters 382
_refine_ls_number_reflns 13386
_refine_ls_number_restraints 1
_refine_ls_restrained_S_all 1.032
_refine_ls_R_factor_all 0.0298
_refine_ls_R_factor_gt 0.0230
_refine_ls_shift/su_max 0.003
_refine_ls_shift/su_mean 0.000
_refine_ls_structure_factor_coef Fsqd
_refine_ls_weighting_details 'calc w=1/[\s^2^(Fo^2^)+(0.0266P)^2^+3.2293P] where P=(Fo^2^+2Fc^2^)/3'
_refine_ls_weighting_scheme calc
_refine_ls_wR_factor_gt 0.0541
_refine_ls_wR_factor_ref 0.0574
_reflns_number_gt 11647
_reflns_number_total 13386
_reflns_threshold_expression >2sigma(I)
_cod_data_source_file c0sc00145g.txt
_cod_data_source_block 14s10_2
_cod_depositor_comments
;
The following automatic conversions were performed:

'_symmetry_cell_setting' value 'Monoclinic' changed to 'monoclinic'
according to
/usr/data/users/saulius/automatic-downloads/retrospective/RSC/lib/dictionaries/cif_core.dic
dictionary named 'cif_core.dic' version 2.4.2 from 2011-04-26.

Automatic conversion script
Id: cif_fix_values 2281 2013-09-26 08:29:07Z andrius 
;
_cod_original_sg_symbol_H-M P2(1)/c
_cod_database_code 1515771

loop_
_symmetry_equiv_pos_as_xyz
'x, y, z'
'-x, y+1/2, -z+1/2'
'-x, -y, -z'
'x, -y-1/2, z-1/2'

loop_
_atom_site_label
_atom_site_type_symbol
_atom_site_fract_x
_atom_site_fract_y
_atom_site_fract_z
_atom_site_U_iso_or_equiv
_atom_site_adp_type
_atom_site_occupancy
_atom_site_symmetry_multiplicity
_atom_site_calc_flag
_atom_site_refinement_flags
Ga1 Ga 0.216749(11) 1.217630(16) 0.188379(10) 0.01566(4) Uani 1 1 d .
Ga2 Ga 0.186537(11) 1.028047(16) 0.221539(10) 0.01603(4) Uani 1 1 d .
I1 I 0.201385(8) 0.913860(10) 0.107248(6) 0.02195(3) Uani 1 1 d .
I2 I 0.289504(8) 0.940982(12) 0.324458(7) 0.02611(3) Uani 1 1 d .
I3 I 0.049975(8) 0.983483(15) 0.251538(8) 0.03393(4) Uani 1 1 d .
S1 S 0.28417(2) 1.19689(4) 0.09302(2) 0.01726(8) Uani 1 1 d .
S2 S 0.30002(3) 1.33222(4) 0.26878(2) 0.01864(8) Uani 1 1 d .
S3 S 0.11083(2) 1.33608(4) 0.14663(2) 0.01733(8) Uani 1 1 d .
B B 0.27366(11) 1.48149(16) 0.11121(10) 0.0161(3) Uani 1 1 d D
H1 H 0.2877(14) 1.5595(15) 0.0866(12) 0.019 Uiso 1 1 d D
N11 N 0.34892(9) 1.40651(12) 0.12216(8) 0.0159(3) Uani 1 1 d .
C11 C 0.35864(10) 1.29427(14) 0.12010(9) 0.0157(3) Uani 1 1 d .
N12 N 0.43695(8) 1.27018(12) 0.14298(8) 0.0170(3) Uani 1 1 d .
C12 C 0.42259(10) 1.45443(15) 0.14611(10) 0.0190(3) Uani 1 1 d .
H12A H 0.4332 1.5325 0.1523 0.023 Uiso 1 1 calc R
C13 C 0.47674(10) 1.37105(16) 0.15922(10) 0.0198(3) Uani 1 1 d .
H13A H 0.5320 1.3799 0.1764 0.024 Uiso 1 1 calc R
C14 C 0.47556(10) 1.15556(15) 0.15187(10) 0.0193(3) Uani 1 1 d .
C15 C 0.56352(11) 1.17131(18) 0.18479(12) 0.0277(4) Uani 1 1 d .
H15A H 0.5681 1.2072 0.2316 0.042 Uiso 1 1 calc R
H15B H 0.5888 1.2188 0.1535 0.042 Uiso 1 1 calc R
H15C H 0.5898 1.0979 0.1903 0.042 Uiso 1 1 calc R
C16 C 0.46819(12) 1.09943(16) 0.07890(11) 0.0242(4) Uani 1 1 d .
H16A H 0.4120 1.0890 0.0581 0.036 Uiso 1 1 calc R
H16B H 0.4947 1.0262 0.0844 0.036 Uiso 1 1 calc R
H16C H 0.4931 1.1471 0.0474 0.036 Uiso 1 1 calc R
C17 C 0.43679(12) 1.08477(17) 0.20309(11) 0.0249(4) Uani 1 1 d .
H17A H 0.3805 1.0737 0.1828 0.037 Uiso 1 1 calc R
H17B H 0.4417 1.1237 0.2490 0.037 Uiso 1 1 calc R
H17C H 0.4633 1.0116 0.2103 0.037 Uiso 1 1 calc R
N21 N 0.25049(9) 1.51480(12) 0.18369(8) 0.0163(3) Uani 1 1 d .
C21 C 0.25649(10) 1.46259(14) 0.24733(9) 0.0161(3) Uani 1 1 d .
C22 C 0.21331(12) 1.61690(15) 0.18821(10) 0.0225(3) Uani 1 1 d .
H22A H 0.2010 1.6706 0.1510 0.027 Uiso 1 1 calc R
N22 N 0.22440(10) 1.53057(13) 0.29191(8) 0.0199(3) Uani 1 1 d .
C23 C 0.19750(13) 1.62699(17) 0.25460(11) 0.0254(4) Uani 1 1 d .
H23A H 0.1724 1.6891 0.2725 0.030 Uiso 1 1 calc R
C24 C 0.21806(12) 1.50971(18) 0.36895(10) 0.0247(4) Uani 1 1 d .
C25 C 0.17346(17) 1.6084(2) 0.39437(13) 0.0407(6) Uani 1 1 d .
H25A H 0.1201 1.6131 0.3653 0.061 Uiso 1 1 calc R
H25B H 0.2023 1.6783 0.3896 0.061 Uiso 1 1 calc R
H25C H 0.1694 1.5972 0.4445 0.061 Uiso 1 1 calc R
C26 C 0.30110(13) 1.5027(2) 0.41436(11) 0.0307(4) Uani 1 1 d .
H26A H 0.3297 1.5728 0.4099 0.046 Uiso 1 1 calc R
H26B H 0.3300 1.4398 0.3979 0.046 Uiso 1 1 calc R
H26C H 0.2970 1.4908 0.4644 0.046 Uiso 1 1 calc R
C27 C 0.17095(14) 1.4024(2) 0.37397(12) 0.0349(5) Uani 1 1 d .
H27A H 0.1181 1.4097 0.3442 0.052 Uiso 1 1 calc R
H27B H 0.1657 1.3898 0.4237 0.052 Uiso 1 1 calc R
H27C H 0.1988 1.3387 0.3573 0.052 Uiso 1 1 calc R
C31 C 0.13710(10) 1.37276(14) 0.06593(9) 0.0152(3) Uani 1 1 d .
N31 N 0.20275(9) 1.43120(13) 0.05810(8) 0.0162(3) Uani 1 1 d .
N32 N 0.09523(8) 1.34785(13) 0.00026(8) 0.0165(3) Uani 1 1 d .
C32 C 0.20200(11) 1.44196(16) -0.01430(9) 0.0195(3) Uani 1 1 d .
H32A H 0.2412 1.4788 -0.0353 0.023 Uiso 1 1 calc R
C33 C 0.13600(11) 1.39107(16) -0.05008(9) 0.0195(3) Uani 1 1 d .
H33A H 0.1204 1.3859 -0.1004 0.023 Uiso 1 1 calc R
C34 C 0.01735(10) 1.28443(15) -0.01789(10) 0.0188(3) Uani 1 1 d .
C35 C -0.00659(12) 1.28005(18) -0.09940(10) 0.0262(4) Uani 1 1 d .
H35A H -0.0130 1.3567 -0.1184 0.039 Uiso 1 1 calc R
H35B H -0.0568 1.2393 -0.1125 0.039 Uiso 1 1 calc R
H35C H 0.0348 1.2414 -0.1194 0.039 Uiso 1 1 calc R
C36 C -0.04688(11) 1.34785(17) 0.01186(11) 0.0246(4) Uani 1 1 d .
H36A H -0.0326 1.3510 0.0640 0.037 Uiso 1 1 calc R
H36B H -0.0978 1.3089 -0.0019 0.037 Uiso 1 1 calc R
H36C H -0.0515 1.4243 -0.0074 0.037 Uiso 1 1 calc R
C37 C 0.02806(12) 1.16492(16) 0.01176(11) 0.0236(4) Uani 1 1 d .
H37A H 0.0430 1.1678 0.0639 0.035 Uiso 1 1 calc R
H37B H 0.0699 1.1269 -0.0080 0.035 Uiso 1 1 calc R
H37C H -0.0219 1.1234 -0.0016 0.035 Uiso 1 1 calc R
C41 C 0.43882(16) 1.8438(2) 0.50173(13) 0.0428(6) Uani 1 1 d .
H41A H 0.4168 1.8849 0.4601 0.051 Uiso 1 1 calc R
C42 C 0.39122(15) 1.7734(2) 0.53277(16) 0.0450(7) Uani 1 1 d .
H42A H 0.3366 1.7661 0.5123 0.054 Uiso 1 1 calc R
C43 C 0.42231(15) 1.7134(2) 0.59342(16) 0.0410(6) Uani 1 1 d .
H43A H 0.3892 1.6652 0.6148 0.049 Uiso 1 1 calc R
C44 C 0.50226(14) 1.72404(19) 0.62292(13) 0.0341(5) Uani 1 1 d .
H44A H 0.5240 1.6829 0.6646 0.041 Uiso 1 1 calc R
C45 C 0.55040(13) 1.79449(18) 0.59178(12) 0.0299(4) Uani 1 1 d .
H45A H 0.6051 1.8014 0.6120 0.036 Uiso 1 1 calc R
C46 C 0.51875(16) 1.8550(2) 0.53105(12) 0.0349(5) Uani 1 1 d .
H46A H 0.5515 1.9037 0.5097 0.042 Uiso 1 1 calc R

loop_
_atom_site_aniso_label
_atom_site_aniso_U_11
_atom_site_aniso_U_22
_atom_site_aniso_U_33
_atom_site_aniso_U_23
_atom_site_aniso_U_13
_atom_site_aniso_U_12
Ga1 0.01602(8) 0.01377(8) 0.01685(8) 0.00194(6) 0.00216(6) -0.00087(6)
Ga2 0.01631(8) 0.01442(8) 0.01703(8) 0.00143(6) 0.00223(7) -0.00133(6)
I1 0.02865(6) 0.01839(5) 0.01916(5) -0.00200(4) 0.00536(4) -0.00440(4)
I2 0.02466(6) 0.03362(7) 0.01851(6) 0.00348(4) -0.00011(4) 0.00774(5)
I3 0.02018(6) 0.05171(9) 0.03160(7) -0.01129(6) 0.00922(5) -0.01244(6)
S1 0.01486(17) 0.01626(18) 0.02083(19) -0.00272(14) 0.00378(14) -0.00279(14)
S2 0.02122(19) 0.01567(18) 0.01688(18) 0.00221(14) -0.00211(15) 0.00037(14)
S3 0.01513(17) 0.02102(19) 0.01641(18) 0.00359(14) 0.00440(14) 0.00139(14)
B 0.0157(8) 0.0159(8) 0.0162(8) 0.0021(6) 0.0020(6) -0.0003(6)
N11 0.0148(6) 0.0150(6) 0.0175(6) -0.0001(5) 0.0016(5) -0.0015(5)
C11 0.0138(7) 0.0170(7) 0.0167(7) -0.0011(6) 0.0035(6) -0.0019(5)
N12 0.0136(6) 0.0171(7) 0.0201(7) -0.0011(5) 0.0024(5) -0.0005(5)
C12 0.0170(7) 0.0184(8) 0.0212(8) -0.0012(6) 0.0026(6) -0.0038(6)
C13 0.0153(7) 0.0205(8) 0.0233(8) -0.0033(6) 0.0026(6) -0.0040(6)
C14 0.0156(7) 0.0189(8) 0.0236(8) 0.0016(6) 0.0042(6) 0.0023(6)
C15 0.0176(8) 0.0278(10) 0.0367(11) 0.0002(8) 0.0022(7) 0.0042(7)
C16 0.0255(9) 0.0204(8) 0.0280(9) -0.0024(7) 0.0082(7) 0.0020(7)
C17 0.0256(9) 0.0244(9) 0.0254(9) 0.0072(7) 0.0066(7) 0.0029(7)
N21 0.0191(6) 0.0133(6) 0.0165(6) 0.0013(5) 0.0030(5) 0.0008(5)
C21 0.0169(7) 0.0145(7) 0.0158(7) 0.0011(5) 0.0004(6) -0.0012(5)
C22 0.0309(9) 0.0155(8) 0.0212(8) 0.0015(6) 0.0050(7) 0.0052(7)
N22 0.0229(7) 0.0206(7) 0.0163(7) -0.0001(5) 0.0036(6) 0.0009(6)
C23 0.0330(10) 0.0199(8) 0.0241(9) 0.0008(7) 0.0072(7) 0.0068(7)
C24 0.0242(9) 0.0343(10) 0.0162(8) 0.0002(7) 0.0053(7) -0.0015(7)
C25 0.0460(14) 0.0540(15) 0.0248(10) -0.0022(10) 0.0134(10) 0.0149(12)
C26 0.0273(10) 0.0464(13) 0.0174(8) -0.0033(8) 0.0013(7) -0.0045(9)
C27 0.0273(10) 0.0491(14) 0.0299(11) 0.0103(9) 0.0092(8) -0.0097(9)
C31 0.0142(7) 0.0153(7) 0.0161(7) 0.0023(5) 0.0028(5) 0.0021(5)
N31 0.0153(6) 0.0190(7) 0.0141(6) 0.0023(5) 0.0025(5) 0.0004(5)
N32 0.0147(6) 0.0180(7) 0.0165(6) 0.0004(5) 0.0016(5) 0.0011(5)
C32 0.0210(8) 0.0241(8) 0.0138(7) 0.0031(6) 0.0048(6) -0.0001(6)
C33 0.0207(8) 0.0236(8) 0.0140(7) 0.0004(6) 0.0028(6) 0.0005(6)
C34 0.0148(7) 0.0187(8) 0.0218(8) -0.0006(6) 0.0004(6) 0.0008(6)
C35 0.0243(9) 0.0312(10) 0.0209(8) -0.0004(7) -0.0016(7) -0.0040(7)
C36 0.0161(8) 0.0244(9) 0.0326(10) -0.0019(7) 0.0023(7) 0.0026(6)
C37 0.0221(8) 0.0184(8) 0.0300(9) 0.0018(7) 0.0034(7) 0.0003(6)
C41 0.0472(14) 0.0472(14) 0.0277(11) -0.0108(10) -0.0097(10) 0.0230(12)
C42 0.0272(11) 0.0459(14) 0.0547(16) -0.0264(12) -0.0113(10) 0.0150(10)
C43 0.0300(11) 0.0306(11) 0.0614(17) -0.0104(11) 0.0058(11) -0.0022(9)
C44 0.0318(11) 0.0271(10) 0.0398(12) 0.0037(9) -0.0030(9) -0.0003(8)
C45 0.0297(10) 0.0266(10) 0.0297(10) -0.0009(8) -0.0041(8) 0.0016(8)
C46 0.0456(13) 0.0318(11) 0.0258(10) -0.0009(8) 0.0028(9) 0.0093(10)

loop_
_atom_type_symbol
_atom_type_description
_atom_type_scat_dispersion_real
_atom_type_scat_dispersion_imag
_atom_type_scat_source
C C 0.0033 0.0016 'International Tables Vol C Tables 4.2.6.8 and 6.1.1.4'
H H 0.0000 0.0000 'International Tables Vol C Tables 4.2.6.8 and 6.1.1.4'
B B 0.0013 0.0007 'International Tables Vol C Tables 4.2.6.8 and 6.1.1.4'
N N 0.0061 0.0033 'International Tables Vol C Tables 4.2.6.8 and 6.1.1.4'
S S 0.1246 0.1234 'International Tables Vol C Tables 4.2.6.8 and 6.1.1.4'
Ga Ga 0.2307 1.6083 'International Tables Vol C Tables 4.2.6.8 and 6.1.1.4'
I I -0.4742 1.8119 'International Tables Vol C Tables 4.2.6.8 and 6.1.1.4'

loop_
_geom_angle_atom_site_label_1
_geom_angle_atom_site_label_2
_geom_angle_atom_site_label_3
_geom_angle
S3 Ga1 S2 102.436(17)
S3 Ga1 S1 105.349(17)
S2 Ga1 S1 104.026(17)
S3 Ga1 Ga2 117.630(14)
S2 Ga1 Ga2 120.465(14)
S1 Ga1 Ga2 105.312(14)
Ga1 Ga2 I3 119.866(10)
Ga1 Ga2 I2 114.820(9)
I3 Ga2 I2 105.638(9)
Ga1 Ga2 I1 101.996(9)
I3 Ga2 I1 108.092(8)
I2 Ga2 I1 105.331(9)
C11 S1 Ga1 98.06(6)
C21 S2 Ga1 100.57(6)
C31 S3 Ga1 98.19(6)
H1 B N11 107.8(13)
H1 B N31 104.9(13)
N11 B N31 113.45(14)
H1 B N21 106.1(13)
N11 B N21 111.63(14)
N31 B N21 112.34(14)
C11 N11 C12 107.94(14)
C11 N11 B 132.13(14)
C12 N11 B 119.53(14)
N11 C11 N12 108.59(14)
N11 C11 S1 125.75(13)
N12 C11 S1 125.66(13)
C11 N12 C13 107.70(14)
C11 N12 C14 127.61(14)
C13 N12 C14 124.67(14)
C13 C12 N11 108.19(15)
C12 C13 N12 107.57(15)
N12 C14 C16 109.36(15)
N12 C14 C17 109.61(14)
C16 C14 C17 111.55(16)
N12 C14 C15 108.20(15)
C16 C14 C15 109.65(16)
C17 C14 C15 108.39(16)
C21 N21 C22 107.96(15)
C21 N21 B 133.66(15)
C22 N21 B 118.35(14)
N21 C21 N22 108.36(15)
N21 C21 S2 125.51(13)
N22 C21 S2 126.11(13)
C23 C22 N21 108.16(16)
C21 N22 C23 107.87(15)
C21 N22 C24 128.19(16)
C23 N22 C24 123.94(16)
C22 C23 N22 107.65(17)
N22 C24 C27 109.40(17)
N22 C24 C26 109.48(16)
C27 C24 C26 111.59(19)
N22 C24 C25 108.12(17)
C27 C24 C25 108.8(2)
C26 C24 C25 109.33(19)
N31 C31 N32 108.64(14)
N31 C31 S3 125.67(13)
N32 C31 S3 125.69(13)
C31 N31 C32 107.59(14)
C31 N31 B 133.87(14)
C32 N31 B 118.52(14)
C31 N32 C33 108.03(14)
C31 N32 C34 127.81(14)
C33 N32 C34 124.16(14)
C33 C32 N31 108.36(16)
C32 C33 N32 107.38(15)
N32 C34 C36 109.47(14)
N32 C34 C37 109.76(14)
C36 C34 C37 111.59(16)
N32 C34 C35 107.95(15)
C36 C34 C35 108.45(15)
C37 C34 C35 109.54(16)
C42 C41 C46 120.3(2)
C41 C42 C43 120.5(2)
C42 C43 C44 119.5(3)
C45 C44 C43 120.2(2)
C44 C45 C46 120.0(2)
C45 C46 C41 119.5(3)

loop_
_geom_bond_atom_site_label_1
_geom_bond_atom_site_label_2
_geom_bond_distance
Ga1 S3 2.3207(5)
Ga1 S2 2.3329(5)
Ga1 S1 2.3402(5)
Ga1 Ga2 2.4254(3)
Ga2 I3 2.5653(3)
Ga2 I2 2.6008(2)
Ga2 I1 2.6203(3)
S1 C11 1.7311(17)
S2 C21 1.7380(17)
S3 C31 1.7369(17)
B H1 1.087(16)
B N11 1.551(2)
B N31 1.552(2)
B N21 1.558(2)
N11 C11 1.348(2)
N11 C12 1.384(2)
C11 N12 1.363(2)
N12 C13 1.388(2)
N12 C14 1.512(2)
C12 C13 1.351(3)
C14 C16 1.528(3)
C14 C17 1.531(3)
C14 C15 1.534(3)
N21 C21 1.350(2)
N21 C22 1.382(2)
C21 N22 1.361(2)
C22 C23 1.348(3)
N22 C23 1.384(2)
N22 C24 1.513(2)
C24 C27 1.524(3)
C24 C26 1.526(3)
C24 C25 1.529(3)
C31 N31 1.354(2)
C31 N32 1.356(2)
N31 C32 1.384(2)
N32 C33 1.386(2)
N32 C34 1.517(2)
C32 C33 1.352(3)
C34 C36 1.528(3)
C34 C37 1.530(3)
C34 C35 1.533(3)
C41 C42 1.377(4)
C41 C46 1.387(4)
C42 C43 1.380(4)
C43 C44 1.388(3)
C44 C45 1.385(3)
C45 C46 1.386(3)
